data_4069591
loop_
_publ_author_name
'Fedushkin, Igor L.'
'Eremenko, Olga V.'
'Skatova, Alexandra A.'
'Piskunov, Alexander V.'
'Fukin, Georgi K.'
'Ketkov, Sergey Yu.'
'Irran, Elisabeth'
'Schumann, Herbert'

_publ_section_title
;
 Binuclear Zinc Complexes with Radical-Anionic Diimine Ligands
;
_journal_issue 13
_journal_name_full Organometallics
_journal_page_first 3863
_journal_paper_doi 10.1021/om900291x
_journal_volume 28
_journal_year 2009
_chemical_formula_sum 'C100 H102 N4 Zn2'
_chemical_formula_weight 1490.60
_chemical_name_systematic
; 
 ? 
;
_space_group_IT_number 14
_symmetry_cell_setting monoclinic
_symmetry_space_group_name_Hall '-P 2yn'
_symmetry_space_group_name_H-M 'P 1 21/n 1'
_atom_sites_solution_hydrogens difmap
_atom_sites_solution_primary patt
_atom_sites_solution_secondary difmap
_audit_creation_method SHELXL-97
_cell_angle_alpha 90.00
_cell_angle_beta 93.2260(10)
_cell_angle_gamma 90.00
_cell_formula_units_Z 2
_cell_length_a 15.8637(8)
_cell_length_b 15.0628(7)
_cell_length_c 17.0662(8)
_cell_measurement_reflns_used 997
_cell_measurement_temperature 100(2)
_cell_measurement_theta_max 29
_cell_measurement_theta_min 2
_cell_volume 4071.5(3)
_computing_cell_refinement 'Bruker SMART'
_computing_data_collection 'Bruker SMART'
_computing_data_reduction 'Bruker SHELXTL'
_computing_molecular_graphics 'Bruker SHELXTL'
_computing_publication_material 'Bruker SHELXTL'
_computing_structure_refinement 'SHELXL-97 (Sheldrick, 1997)'
_computing_structure_solution 'SHELXS-97 (Sheldrick, 1990)'
_diffrn_ambient_temperature 100(2)
_diffrn_measured_fraction_theta_full 0.995
_diffrn_measured_fraction_theta_max 0.995
_diffrn_measurement_device_type 'CCD area detector'
_diffrn_measurement_method 'phi and omega scans'
_diffrn_radiation_monochromator graphite
_diffrn_radiation_source 'fine-focus sealed tube'
_diffrn_radiation_type MoK\a
_diffrn_radiation_wavelength 0.71073
_diffrn_reflns_av_R_equivalents 0.0288
_diffrn_reflns_av_sigmaI/netI 0.0249
_diffrn_reflns_limit_h_max 19
_diffrn_reflns_limit_h_min -19
_diffrn_reflns_limit_k_max 18
_diffrn_reflns_limit_k_min -18
_diffrn_reflns_limit_l_max 20
_diffrn_reflns_limit_l_min -20
_diffrn_reflns_number 33048
_diffrn_reflns_theta_full 25.50
_diffrn_reflns_theta_max 25.50
_diffrn_reflns_theta_min 1.80
_exptl_absorpt_coefficient_mu 0.639
_exptl_absorpt_correction_T_max 0.8828
_exptl_absorpt_correction_T_min 0.8413
_exptl_absorpt_correction_type multi-scan
_exptl_absorpt_process_details 'SADABS (Sheldrick, 1998a)'
_exptl_crystal_colour brown
_exptl_crystal_density_diffrn 1.216
_exptl_crystal_density_method 'not measured'
_exptl_crystal_description rhombus
_exptl_crystal_F_000 1580
_exptl_crystal_size_max 0.28
_exptl_crystal_size_mid 0.27
_exptl_crystal_size_min 0.20
_refine_diff_density_max 0.497
_refine_diff_density_min -0.178
_refine_diff_density_rms 0.054
_refine_ls_extinction_method none
_refine_ls_goodness_of_fit_ref 1.059
_refine_ls_hydrogen_treatment mixed
_refine_ls_matrix_type full
_refine_ls_number_parameters 689
_refine_ls_number_reflns 7546
_refine_ls_number_restraints 9
_refine_ls_restrained_S_all 1.058
_refine_ls_R_factor_all 0.0396
_refine_ls_R_factor_gt 0.0311
_refine_ls_shift/su_max 0.002
_refine_ls_shift/su_mean 0.000
_refine_ls_structure_factor_coef Fsqd
_refine_ls_weighting_details 'calc w=1/[\s^2^(Fo^2^)+(0.0477P)^2^+0.8943P] where P=(Fo^2^+2Fc^2^)/3'
_refine_ls_weighting_scheme calc
_refine_ls_wR_factor_gt 0.0772
_refine_ls_wR_factor_ref 0.0805
_reflns_number_gt 6467
_reflns_number_total 7546
_reflns_threshold_expression >2sigma(I)
_cod_data_source_file om900291x_si_001.cif
_cod_data_source_block znbian4m
_cod_depositor_comments
;
The following automatic conversions were performed:

'_symmetry_cell_setting' value 'Monoclinic' changed to 'monoclinic'
according to /home/saulius/struct/CIF-dictionaries/cif_core.dic
dictionary named 'cif_core.dic' version 2.4.2 from 2011-04-26.

Automatic conversion script
Id: cif_fix_values 1715 2011-07-08 13:25:40Z adriana 
;
_cod_original_sg_symbol_H-M P2(1)/n
_cod_database_code 4069591

loop_
_symmetry_equiv_pos_as_xyz
'x, y, z'
'-x+1/2, y+1/2, -z+1/2'
'-x, -y, -z'
'x-1/2, -y-1/2, z-1/2'

loop_
_atom_site_label
_atom_site_type_symbol
_atom_site_fract_x
_atom_site_fract_y
_atom_site_fract_z
_atom_site_U_iso_or_equiv
_atom_site_adp_type
_atom_site_occupancy
_atom_site_symmetry_multiplicity
_atom_site_calc_flag
_atom_site_refinement_flags
_atom_site_disorder_assembly
_atom_site_disorder_group
Zn1 Zn 0.533097(8) -0.085504(9) 0.500104(8) 0.01851(4) Uani 1 1 d . . .
N1 N 0.55527(6) -0.18599(6) 0.57564(5) 0.0182(2) Uani 1 1 d . . .
N2 N 0.61450(6) -0.14508(6) 0.43188(6) 0.0186(2) Uani 1 1 d . . .
C1 C 0.61343(7) -0.23814(8) 0.54551(7) 0.0175(3) Uani 1 1 d . . .
C2 C 0.64409(7) -0.21654(8) 0.46995(7) 0.0183(3) Uani 1 1 d . . .
C3 C 0.70158(7) -0.28738(8) 0.44756(7) 0.0190(3) Uani 1 1 d . . .
C4 C 0.70362(7) -0.34888(8) 0.51029(7) 0.0195(3) Uani 1 1 d . . .
C5 C 0.65180(7) -0.32220(8) 0.57116(7) 0.0192(3) Uani 1 1 d . . .
C6 C 0.64792(8) -0.37605(8) 0.63626(7) 0.0237(3) Uani 1 1 d D . .
H6 H 0.6137(6) -0.3647(9) 0.6776(6) 0.029(4) Uiso 1 1 d D . .
C7 C 0.69595(9) -0.45541(9) 0.63912(8) 0.0293(3) Uani 1 1 d . . .
H7 H 0.6926(9) -0.4903(10) 0.6820(9) 0.036(4) Uiso 1 1 d . . .
C8 C 0.74495(8) -0.48137(9) 0.57946(8) 0.0284(3) Uani 1 1 d . . .
H8 H 0.7751(9) -0.5364(10) 0.5827(8) 0.036(4) Uiso 1 1 d . . .
C9 C 0.74970(8) -0.42765(8) 0.51133(7) 0.0234(3) Uani 1 1 d . . .
C10 C 0.79616(8) -0.44463(9) 0.44400(8) 0.0268(3) Uani 1 1 d . . .
H10 H 0.8309(8) -0.4968(9) 0.4430(8) 0.028(4) Uiso 1 1 d . . .
C11 C 0.79534(8) -0.38494(9) 0.38334(7) 0.0260(3) Uani 1 1 d . . .
H11 H 0.8268(9) -0.3972(9) 0.3379(8) 0.027(4) Uiso 1 1 d . . .
C12 C 0.74800(8) -0.30504(8) 0.38372(7) 0.0224(3) Uani 1 1 d . . .
H12 H 0.7465(8) -0.2654(9) 0.3398(8) 0.029(4) Uiso 1 1 d . . .
C13 C 0.63002(7) -0.13648(8) 0.35059(7) 0.0202(3) Uani 1 1 d . . .
C14 C 0.58596(8) -0.19177(8) 0.29589(7) 0.0241(3) Uani 1 1 d . . .
C15 C 0.60622(9) -0.18669(9) 0.21773(7) 0.0278(3) Uani 1 1 d . . .
H15 H 0.5775(9) -0.2243(9) 0.1797(8) 0.029(4) Uiso 1 1 d . . .
C16 C 0.66769(9) -0.12887(9) 0.19452(7) 0.0284(3) Uani 1 1 d D . .
H16 H 0.6797(8) -0.1280(9) 0.1410(4) 0.026(3) Uiso 1 1 d D . .
C17 C 0.70781(8) -0.07250(8) 0.24823(7) 0.0252(3) Uani 1 1 d . . .
H17 H 0.7480(9) -0.0327(9) 0.2328(8) 0.027(4) Uiso 1 1 d . . .
C18 C 0.68956(8) -0.07423(8) 0.32710(7) 0.0208(3) Uani 1 1 d . . .
C19 C 0.51645(9) -0.25518(9) 0.31885(8) 0.0315(3) Uani 1 1 d . . .
H19 H 0.5129(8) -0.2549(9) 0.3758(8) 0.031(4) Uiso 1 1 d . . .
C20 C 0.43065(9) -0.22463(10) 0.28437(9) 0.0368(4) Uani 1 1 d D . .
H20A H 0.4169(10) -0.1635(11) 0.3017(9) 0.046(4) Uiso 1 1 d . . .
H20B H 0.3876(10) -0.2683(11) 0.3004(10) 0.046(5) Uiso 1 1 d . . .
H20C H 0.4300(10) -0.2238(11) 0.2291(4) 0.045(5) Uiso 1 1 d D . .
C21 C 0.53400(11) -0.35104(10) 0.29455(11) 0.0447(4) Uani 1 1 d . . .
H21A H 0.5315(11) -0.3577(12) 0.2346(10) 0.056(5) Uiso 1 1 d . . .
H21B H 0.5836(10) -0.3715(11) 0.3176(10) 0.047(5) Uiso 1 1 d . . .
H21C H 0.4946(11) -0.3920(12) 0.3134(10) 0.056(5) Uiso 1 1 d . . .
C22 C 0.73508(8) -0.01238(8) 0.38551(7) 0.0247(3) Uani 1 1 d D . .
H22 H 0.7095(7) -0.0201(8) 0.4327(5) 0.021(3) Uiso 1 1 d D . .
C23 C 0.72845(11) 0.08408(10) 0.35978(10) 0.0414(4) Uani 1 1 d D . .
H23A H 0.7550(8) 0.1193(8) 0.3993(6) 0.040(4) Uiso 1 1 d D . .
H23B H 0.7606(12) 0.0959(12) 0.3134(11) 0.064(6) Uiso 1 1 d . . .
H23C H 0.6729(11) 0.0999(11) 0.3489(10) 0.050(5) Uiso 1 1 d . . .
C24 C 0.82677(10) -0.03996(11) 0.40109(10) 0.0435(4) Uani 1 1 d . . .
H24A H 0.8548(10) -0.0005(11) 0.4393(10) 0.050(5) Uiso 1 1 d . . .
H24B H 0.8553(10) -0.0328(11) 0.3529(10) 0.049(5) Uiso 1 1 d . . .
H24C H 0.8318(11) -0.1028(13) 0.4162(11) 0.060(5) Uiso 1 1 d . . .
C25 C 0.50966(7) -0.21735(8) 0.64021(7) 0.0197(3) Uani 1 1 d . . .
C26 C 0.44856(8) -0.28410(8) 0.62780(8) 0.0260(3) Uani 1 1 d . . .
C27 C 0.40500(8) -0.31246(9) 0.69178(9) 0.0335(3) Uani 1 1 d D . .
H27 H 0.3633(6) -0.3563(7) 0.6842(9) 0.039(4) Uiso 1 1 d D . .
C28 C 0.42019(9) -0.27665(10) 0.76518(8) 0.0340(3) Uani 1 1 d . . .
H28 H 0.3924(9) -0.2953(10) 0.8079(9) 0.035(4) Uiso 1 1 d . . .
C29 C 0.47957(9) -0.21043(9) 0.77674(8) 0.0296(3) Uani 1 1 d . . .
H29 H 0.4897(9) -0.1860(10) 0.8253(9) 0.036(4) Uiso 1 1 d . . .
C30 C 0.52496(8) -0.17946(8) 0.71490(7) 0.0221(3) Uani 1 1 d . . .
C31 C 0.42817(9) -0.32539(10) 0.54787(9) 0.0366(4) Uani 1 1 d . . .
H31 H 0.4693(10) -0.3046(12) 0.5128(10) 0.050(5) Uiso 1 1 d . . .
C32 C 0.34449(11) -0.28998(10) 0.51169(9) 0.0405(4) Uani 1 1 d . . .
H32A H 0.3341(10) -0.3123(11) 0.4582(10) 0.043(4) Uiso 1 1 d . . .
H32B H 0.2984(10) -0.3058(10) 0.5446(9) 0.044(4) Uiso 1 1 d . . .
H32C H 0.3465(12) -0.2276(13) 0.5087(11) 0.064(6) Uiso 1 1 d . . .
C33 C 0.42540(12) -0.42740(11) 0.55250(12) 0.0568(5) Uani 1 1 d D . .
H33A H 0.4235(13) -0.4467(12) 0.4996(5) 0.076(6) Uiso 1 1 d D . .
H33B H 0.4755(13) -0.4534(15) 0.5750(12) 0.082(7) Uiso 1 1 d . . .
H33C H 0.3751(13) -0.4476(14) 0.5859(11) 0.071(6) Uiso 1 1 d . . .
C34 C 0.59333(9) -0.11051(9) 0.73006(7) 0.0269(3) Uani 1 1 d . . .
H34 H 0.6090(9) -0.0896(8) 0.6797(8) 0.025(4) Uiso 1 1 d . . .
C35 C 0.56351(11) -0.03051(10) 0.77628(9) 0.0412(4) Uani 1 1 d . . .
H35A H 0.5149(10) -0.0046(10) 0.7520(9) 0.044(4) Uiso 1 1 d . . .
H35B H 0.6129(9) 0.0134(10) 0.7795(9) 0.039(4) Uiso 1 1 d . . .
H35C H 0.5498(11) -0.0493(13) 0.8306(11) 0.062(5) Uiso 1 1 d . . .
C36 C 0.67120(9) -0.15326(10) 0.77110(8) 0.0328(3) Uani 1 1 d . . .
H36A H 0.7167(9) -0.1116(10) 0.7750(9) 0.036(4) Uiso 1 1 d . . .
H36B H 0.6895(9) -0.2026(10) 0.7429(9) 0.034(4) Uiso 1 1 d . . .
H36C H 0.6558(9) -0.1766(10) 0.8251(9) 0.039(4) Uiso 1 1 d . . .
C37 C 0.41989(8) -0.04825(8) 0.45683(7) 0.0208(3) Uani 1 1 d . . .
C38 C 0.34924(8) -0.03891(8) 0.42745(7) 0.0210(3) Uani 1 1 d . . .
C39 C 0.26428(7) -0.03126(8) 0.39352(7) 0.0215(3) Uani 1 1 d . . .
C40 C 0.21949(8) -0.10771(9) 0.37065(7) 0.0252(3) Uani 1 1 d D . .
H40 H 0.2477(7) -0.1627(6) 0.3776(7) 0.022(3) Uiso 1 1 d D . .
C41 C 0.13728(9) -0.10130(9) 0.33983(8) 0.0290(3) Uani 1 1 d . . .
H41 H 0.1089(9) -0.1502(10) 0.3266(8) 0.029(4) Uiso 1 1 d . . .
C42 C 0.09909(8) -0.01938(10) 0.32977(8) 0.0314(3) Uani 1 1 d . . .
H42 H 0.0436(9) -0.0138(10) 0.3085(9) 0.036(4) Uiso 1 1 d . . .
C43 C 0.14335(9) 0.05682(10) 0.35094(8) 0.0329(3) Uani 1 1 d D . .
H43 H 0.1183(8) 0.1131(6) 0.3431(8) 0.034(4) Uiso 1 1 d D . .
C44 C 0.22531(8) 0.05128(9) 0.38355(8) 0.0285(3) Uani 1 1 d . . .
H44 H 0.2538(9) 0.1015(10) 0.3956(9) 0.031(4) Uiso 1 1 d . . .
C1S C 0.50241(14) -0.31089(13) 0.01201(12) 0.0653(14) Uani 0.457(2) 1 d PG A 1
H1SA H 0.4965 -0.3734 0.0066 0.078 Uiso 0.457(2) 1 calc PR A 1
C2S C 0.43579(13) -0.26036(16) 0.03718(16) 0.0678(15) Uani 0.457(2) 1 d PG A 1
H2SA H 0.3843 -0.2883 0.0489 0.081 Uiso 0.457(2) 1 calc PR A 1
C3S C 0.44446(16) -0.16892(15) 0.04514(17) 0.0678(14) Uani 0.457(2) 1 d PG A 1
H3SA H 0.3989 -0.1344 0.0623 0.081 Uiso 0.457(2) 1 calc PR A 1
C4S C 0.51976(17) -0.12803(13) 0.02793(15) 0.0489(11) Uani 0.457(2) 1 d PG A 1
H4SA H 0.5257 -0.0655 0.0334 0.059 Uiso 0.457(2) 1 calc PR A 1
C5S C 0.58638(15) -0.17856(15) 0.00276(16) 0.0420(10) Uani 0.457(2) 1 d PG A 1
H5SA H 0.6378 -0.1506 -0.0090 0.050 Uiso 0.457(2) 1 calc PR A 1
C6S C 0.57771(14) -0.26999(15) -0.00520(15) 0.0575(13) Uani 0.457(2) 1 d PG A 1
H6SA H 0.6232 -0.3045 -0.0224 0.069 Uiso 0.457(2) 1 calc PR A 1
C1S' C 0.47707(10) -0.30997(11) 0.02774(10) 0.0347(8) Uani 0.543(2) 1 d PG A 2
H1SB H 0.4522 -0.3666 0.0348 0.042 Uiso 0.543(2) 1 calc PR A 2
C2S' C 0.43189(10) -0.23335(12) 0.04277(12) 0.0371(8) Uani 0.543(2) 1 d PG A 2
H2SB H 0.3762 -0.2376 0.0601 0.045 Uiso 0.543(2) 1 calc PR A 2
C3S' C 0.46825(14) -0.15051(11) 0.03246(14) 0.0457(9) Uani 0.543(2) 1 d PG A 2
H3SB H 0.4374 -0.0981 0.0427 0.055 Uiso 0.543(2) 1 calc PR A 2
C4S' C 0.54979(15) -0.14429(12) 0.00712(14) 0.0493(10) Uani 0.543(2) 1 d PG A 2
H4SB H 0.5746 -0.0877 0.0001 0.059 Uiso 0.543(2) 1 calc PR A 2
C5S' C 0.59497(11) -0.22091(15) -0.00791(13) 0.0474(10) Uani 0.543(2) 1 d PG A 2
H5SB H 0.6507 -0.2167 -0.0252 0.057 Uiso 0.543(2) 1 calc PR A 2
C6S' C 0.55861(11) -0.30375(13) 0.00240(11) 0.0438(9) Uani 0.543(2) 1 d PG A 2
H6SB H 0.5895 -0.3561 -0.0079 0.053 Uiso 0.543(2) 1 calc PR A 2

loop_
_atom_site_aniso_label
_atom_site_aniso_U_11
_atom_site_aniso_U_22
_atom_site_aniso_U_33
_atom_site_aniso_U_23
_atom_site_aniso_U_13
_atom_site_aniso_U_12
Zn1 0.02086(7) 0.01617(7) 0.01858(7) -0.00058(5) 0.00172(5) 0.00266(5)
N1 0.0192(5) 0.0182(5) 0.0173(5) -0.0016(4) 0.0020(4) 0.0005(4)
N2 0.0219(5) 0.0168(5) 0.0173(5) -0.0008(4) 0.0023(4) 0.0004(4)
C1 0.0174(5) 0.0176(5) 0.0174(5) -0.0012(5) -0.0015(4) -0.0012(5)
C2 0.0189(5) 0.0173(5) 0.0187(6) -0.0033(5) -0.0002(5) -0.0012(5)
C3 0.0185(5) 0.0185(6) 0.0197(6) -0.0019(5) -0.0006(5) -0.0011(5)
C4 0.0185(5) 0.0198(6) 0.0198(6) -0.0015(5) -0.0014(5) -0.0004(5)
C5 0.0184(5) 0.0188(6) 0.0200(6) -0.0005(5) -0.0009(5) 0.0002(5)
C6 0.0256(6) 0.0253(6) 0.0204(6) 0.0017(5) 0.0028(5) 0.0025(5)
C7 0.0348(7) 0.0248(6) 0.0282(7) 0.0088(6) 0.0004(6) 0.0038(6)
C8 0.0323(7) 0.0220(6) 0.0304(7) 0.0014(6) -0.0008(6) 0.0083(5)
C9 0.0229(6) 0.0213(6) 0.0257(6) -0.0019(5) -0.0017(5) 0.0012(5)
C10 0.0267(6) 0.0238(6) 0.0298(7) -0.0055(5) 0.0006(5) 0.0077(5)
C11 0.0251(6) 0.0297(6) 0.0236(6) -0.0075(5) 0.0053(5) 0.0020(5)
C12 0.0238(6) 0.0244(6) 0.0193(6) -0.0028(5) 0.0026(5) -0.0001(5)
C13 0.0247(6) 0.0187(6) 0.0172(6) 0.0014(5) 0.0017(5) 0.0057(5)
C14 0.0301(6) 0.0201(6) 0.0217(6) 0.0012(5) -0.0013(5) 0.0005(5)
C15 0.0367(7) 0.0266(6) 0.0197(6) -0.0018(5) -0.0024(5) 0.0010(6)
C16 0.0360(7) 0.0324(7) 0.0169(6) 0.0016(5) 0.0031(5) 0.0050(6)
C17 0.0277(6) 0.0262(6) 0.0223(6) 0.0034(5) 0.0059(5) 0.0017(5)
C18 0.0230(6) 0.0182(6) 0.0213(6) 0.0003(5) 0.0023(5) 0.0043(5)
C19 0.0422(7) 0.0315(7) 0.0203(6) -0.0003(6) -0.0022(6) -0.0128(6)
C20 0.0371(7) 0.0365(8) 0.0374(8) -0.0065(7) 0.0068(6) -0.0056(6)
C21 0.0447(9) 0.0284(7) 0.0587(10) 0.0051(7) -0.0164(8) -0.0086(7)
C22 0.0283(6) 0.0239(6) 0.0224(6) -0.0024(5) 0.0061(5) -0.0043(5)
C23 0.0531(9) 0.0245(7) 0.0460(9) -0.0050(7) -0.0038(8) -0.0021(7)
C24 0.0357(8) 0.0457(9) 0.0477(9) -0.0153(8) -0.0098(7) 0.0043(7)
C25 0.0203(5) 0.0184(6) 0.0209(6) 0.0011(5) 0.0046(5) 0.0042(5)
C26 0.0218(6) 0.0247(6) 0.0320(7) -0.0036(5) 0.0056(5) 0.0002(5)
C27 0.0255(6) 0.0278(7) 0.0481(8) 0.0036(6) 0.0106(6) -0.0045(6)
C28 0.0309(7) 0.0378(8) 0.0349(7) 0.0115(6) 0.0170(6) 0.0045(6)
C29 0.0339(7) 0.0333(7) 0.0223(6) 0.0033(6) 0.0077(6) 0.0074(6)
C30 0.0242(6) 0.0213(6) 0.0210(6) 0.0013(5) 0.0032(5) 0.0053(5)
C31 0.0298(7) 0.0395(8) 0.0412(8) -0.0152(7) 0.0063(6) -0.0118(6)
C32 0.0517(9) 0.0332(8) 0.0360(8) -0.0002(7) -0.0034(7) -0.0041(7)
C33 0.0533(10) 0.0407(9) 0.0737(12) -0.0244(9) -0.0198(9) 0.0066(8)
C34 0.0376(7) 0.0241(6) 0.0189(6) -0.0004(5) 0.0011(5) -0.0031(6)
C35 0.0607(10) 0.0265(7) 0.0359(8) -0.0063(6) -0.0034(7) 0.0048(7)
C36 0.0358(7) 0.0288(7) 0.0332(7) -0.0045(6) -0.0028(6) -0.0053(6)
C37 0.0234(6) 0.0179(6) 0.0212(6) -0.0027(5) 0.0010(5) 0.0010(5)
C38 0.0290(6) 0.0144(6) 0.0203(6) -0.0025(5) 0.0057(5) 0.0000(5)
C39 0.0220(6) 0.0262(6) 0.0165(5) -0.0004(5) 0.0038(5) 0.0012(5)
C40 0.0276(6) 0.0249(6) 0.0231(6) 0.0022(5) 0.0010(5) -0.0003(5)
C41 0.0296(7) 0.0330(7) 0.0242(6) 0.0014(6) -0.0013(5) -0.0076(6)
C42 0.0233(6) 0.0457(8) 0.0248(6) 0.0024(6) -0.0013(5) 0.0031(6)
C43 0.0311(7) 0.0351(7) 0.0322(7) 0.0001(6) -0.0014(6) 0.0120(6)
C44 0.0295(7) 0.0261(7) 0.0297(7) -0.0032(6) 0.0002(6) 0.0030(6)
C1S 0.092(3) 0.063(3) 0.043(2) -0.0054(19) 0.022(2) -0.039(2)
C2S 0.052(2) 0.090(3) 0.059(3) 0.025(2) -0.018(2) -0.032(2)
C3S 0.0266(18) 0.096(3) 0.079(3) 0.064(2) -0.0101(18) -0.013(2)
C4S 0.0342(19) 0.060(2) 0.052(2) 0.0288(19) -0.0059(17) 0.0032(18)
C5S 0.059(2) 0.049(2) 0.0183(15) -0.0161(15) 0.0030(15) -0.0255(18)
C6S 0.056(2) 0.079(3) 0.039(2) -0.028(2) 0.0128(18) -0.029(2)
C1S' 0.0388(15) 0.0450(17) 0.0217(13) -0.0026(12) 0.0161(12) -0.0086(13)
C2S' 0.0295(16) 0.0390(16) 0.0420(19) 0.0049(14) -0.0047(14) -0.0036(12)
C3S' 0.0402(19) 0.0378(16) 0.056(2) 0.0096(15) -0.0223(16) -0.0042(15)
C4S' 0.057(2) 0.057(2) 0.0334(17) 0.0054(16) -0.0055(17) -0.0214(19)
C5S' 0.0402(16) 0.081(3) 0.0199(14) -0.0064(17) -0.0049(12) -0.0291(18)
C6S' 0.0453(17) 0.064(2) 0.0246(14) 0.0089(14) 0.0187(13) -0.0040(18)

loop_
_atom_type_symbol
_atom_type_description
_atom_type_scat_dispersion_real
_atom_type_scat_dispersion_imag
_atom_type_scat_source
C C 0.0033 0.0016 'International Tables Vol C Tables 4.2.6.8 and 6.1.1.4'
H H 0.0000 0.0000 'International Tables Vol C Tables 4.2.6.8 and 6.1.1.4'
N N 0.0061 0.0033 'International Tables Vol C Tables 4.2.6.8 and 6.1.1.4'
Zn Zn 0.2839 1.4301 'International Tables Vol C Tables 4.2.6.8 and 6.1.1.4'

loop_
_geom_angle_atom_site_label_1
_geom_angle_atom_site_label_2
_geom_angle_atom_site_label_3
_geom_angle
_geom_angle_site_symmetry_1
_geom_angle_site_symmetry_3
C37 Zn1 N2 120.73(4) . .
C37 Zn1 N1 125.09(4) . .
N2 Zn1 N1 86.56(4) . .
C37 Zn1 C37 98.30(4) . 3_656
N2 Zn1 C37 112.20(4) . 3_656
N1 Zn1 C37 114.93(4) . 3_656
C37 Zn1 Zn1 53.41(3) . 3_656
N2 Zn1 Zn1 132.15(3) . 3_656
N1 Zn1 Zn1 138.76(3) . 3_656
C37 Zn1 Zn1 44.89(3) 3_656 3_656
C1 N1 C25 119.46(10) . .
C1 N1 Zn1 107.23(7) . .
C25 N1 Zn1 131.71(7) . .
C2 N2 C13 118.22(10) . .
C2 N2 Zn1 107.50(7) . .
C13 N2 Zn1 132.61(8) . .
N1 C1 C2 119.12(10) . .
N1 C1 C5 132.77(11) . .
C2 C1 C5 107.93(10) . .
N2 C2 C1 119.52(10) . .
N2 C2 C3 131.97(11) . .
C1 C2 C3 108.34(10) . .
C12 C3 C4 118.85(11) . .
C12 C3 C2 135.64(11) . .
C4 C3 C2 105.49(10) . .
C9 C4 C3 123.84(11) . .
C9 C4 C5 123.87(11) . .
C3 C4 C5 112.28(10) . .
C6 C5 C4 118.49(11) . .
C6 C5 C1 135.55(11) . .
C4 C5 C1 105.96(10) . .
C5 C6 C7 118.39(11) . .
C5 C6 H6 123.9(8) . .
C7 C6 H6 117.7(8) . .
C8 C7 C6 122.73(12) . .
C8 C7 H7 119.8(9) . .
C6 C7 H7 117.5(9) . .
C7 C8 C9 120.20(12) . .
C7 C8 H8 120.4(9) . .
C9 C8 H8 119.4(9) . .
C4 C9 C8 116.29(11) . .
C4 C9 C10 115.99(11) . .
C8 C9 C10 127.72(12) . .
C11 C10 C9 120.58(12) . .
C11 C10 H10 120.3(8) . .
C9 C10 H10 119.0(8) . .
C10 C11 C12 122.38(12) . .
C10 C11 H11 119.9(8) . .
C12 C11 H11 117.7(8) . .
C3 C12 C11 118.35(11) . .
C3 C12 H12 120.6(8) . .
C11 C12 H12 121.0(8) . .
C18 C13 C14 121.50(11) . .
C18 C13 N2 119.53(10) . .
C14 C13 N2 118.97(10) . .
C15 C14 C13 118.06(11) . .
C15 C14 C19 119.31(11) . .
C13 C14 C19 122.62(11) . .
C16 C15 C14 120.94(12) . .
C16 C15 H15 119.7(8) . .
C14 C15 H15 119.3(8) . .
C17 C16 C15 120.30(12) . .
C17 C16 H16 121.6(8) . .
C15 C16 H16 118.1(8) . .
C16 C17 C18 121.18(12) . .
C16 C17 H17 120.7(8) . .
C18 C17 H17 118.2(8) . .
C17 C18 C13 117.88(11) . .
C17 C18 C22 120.43(11) . .
C13 C18 C22 121.66(11) . .
C20 C19 C14 110.77(11) . .
C20 C19 C21 110.62(12) . .
C14 C19 C21 112.04(12) . .
C20 C19 H19 106.4(8) . .
C14 C19 H19 109.6(8) . .
C21 C19 H19 107.1(8) . .
C19 C20 H20A 111.7(9) . .
C19 C20 H20B 107.8(9) . .
H20A C20 H20B 111.4(13) . .
C19 C20 H20C 110.4(10) . .
H20A C20 H20C 107.2(13) . .
H20B C20 H20C 108.3(13) . .
C19 C21 H21A 111.3(10) . .
C19 C21 H21B 111.6(11) . .
H21A C21 H21B 112.3(14) . .
C19 C21 H21C 112.9(11) . .
H21A C21 H21C 106.6(14) . .
H21B C21 H21C 101.7(15) . .
C18 C22 C23 111.99(11) . .
C18 C22 C24 111.23(11) . .
C23 C22 C24 111.18(12) . .
C18 C22 H22 106.1(7) . .
C23 C22 H22 110.1(8) . .
C24 C22 H22 105.9(7) . .
C22 C23 H23A 108.1(8) . .
C22 C23 H23B 112.1(11) . .
H23A C23 H23B 104.2(14) . .
C22 C23 H23C 110.8(11) . .
H23A C23 H23C 112.6(13) . .
H23B C23 H23C 109.0(15) . .
C22 C24 H24A 110.3(9) . .
C22 C24 H24B 108.1(10) . .
H24A C24 H24B 106.5(14) . .
C22 C24 H24C 111.8(11) . .
H24A C24 H24C 112.7(14) . .
H24B C24 H24C 107.1(15) . .
C26 C25 C30 120.67(11) . .
C26 C25 N1 119.64(11) . .
C30 C25 N1 119.67(10) . .
C27 C26 C25 118.06(12) . .
C27 C26 C31 119.30(12) . .
C25 C26 C31 122.64(12) . .
C28 C27 C26 121.73(13) . .
C28 C27 H27 119.2(9) . .
C26 C27 H27 119.0(9) . .
C27 C28 C29 119.89(13) . .
C27 C28 H28 122.5(9) . .
C29 C28 H28 117.6(9) . .
C28 C29 C30 120.85(12) . .
C28 C29 H29 120.4(9) . .
C30 C29 H29 118.8(10) . .
C29 C30 C25 118.78(12) . .
C29 C30 C34 119.80(11) . .
C25 C30 C34 121.29(11) . .
C26 C31 C32 110.89(12) . .
C26 C31 C33 111.60(13) . .
C32 C31 C33 110.02(13) . .
C26 C31 H31 107.9(10) . .
C32 C31 H31 103.9(10) . .
C33 C31 H31 112.3(10) . .
C31 C32 H32A 110.8(9) . .
C31 C32 H32B 110.1(9) . .
H32A C32 H32B 111.1(13) . .
C31 C32 H32C 109.8(11) . .
H32A C32 H32C 107.3(15) . .
H32B C32 H32C 107.7(15) . .
C31 C33 H33A 104.9(11) . .
C31 C33 H33B 114.0(14) . .
H33A C33 H33B 103.9(17) . .
C31 C33 H33C 110.0(11) . .
H33A C33 H33C 116.4(17) . .
H33B C33 H33C 107.8(17) . .
C30 C34 C36 110.02(11) . .
C30 C34 C35 112.91(12) . .
C36 C34 C35 111.18(11) . .
C30 C34 H34 106.9(8) . .
C36 C34 H34 107.7(8) . .
C35 C34 H34 107.8(8) . .
C34 C35 H35A 111.7(10) . .
C34 C35 H35B 106.1(9) . .
H35A C35 H35B 111.3(13) . .
C34 C35 H35C 110.1(11) . .
H35A C35 H35C 108.0(14) . .
H35B C35 H35C 109.7(14) . .
C34 C36 H36A 110.1(9) . .
C34 C36 H36B 111.3(9) . .
H36A C36 H36B 107.5(13) . .
C34 C36 H36C 109.2(8) . .
H36A C36 H36C 112.2(12) . .
H36B C36 H36C 106.5(12) . .
C38 C37 Zn1 170.08(11) . .
C38 C37 Zn1 108.22(9) . 3_656
Zn1 C37 Zn1 81.70(4) . 3_656
C37 C38 C39 177.73(13) . .
C44 C39 C40 119.06(11) . .
C44 C39 C38 121.22(11) . .
C40 C39 C38 119.72(11) . .
C41 C40 C39 120.20(12) . .
C41 C40 H40 122.6(7) . .
C39 C40 H40 117.2(7) . .
C42 C41 C40 120.51(13) . .
C42 C41 H41 119.9(9) . .
C40 C41 H41 119.6(9) . .
C41 C42 C43 119.77(12) . .
C41 C42 H42 121.6(9) . .
C43 C42 H42 118.6(9) . .
C42 C43 C44 120.36(13) . .
C42 C43 H43 120.4(8) . .
C44 C43 H43 119.3(8) . .
C43 C44 C39 120.09(13) . .
C43 C44 H44 119.3(9) . .
C39 C44 H44 120.5(9) . .
C2S C1S C6S 120.0 . .
C2S C1S H1SA 120.0 . .
C6S C1S H1SA 120.0 . .
C3S C2S C1S 120.0 . .
C3S C2S H2SA 120.0 . .
C1S C2S H2SA 120.0 . .
C2S C3S C4S 120.0 . .
C2S C3S H3SA 120.0 . .
C4S C3S H3SA 120.0 . .
C5S C4S C3S 120.0 . .
C5S C4S H4SA 120.0 . .
C3S C4S H4SA 120.0 . .
C4S C5S C6S 120.0 . .
C4S C5S H5SA 120.0 . .
C6S C5S H5SA 120.0 . .
C5S C6S C1S 120.0 . .
C5S C6S H6SA 120.0 . .
C1S C6S H6SA 120.0 . .
C2S' C1S' C6S' 120.0 . .
C2S' C1S' H1SB 120.0 . .
C6S' C1S' H1SB 120.0 . .
C1S' C2S' C3S' 120.0 . .
C1S' C2S' H2SB 120.0 . .
C3S' C2S' H2SB 120.0 . .
C2S' C3S' C4S' 120.0 . .
C2S' C3S' H3SB 120.0 . .
C4S' C3S' H3SB 120.0 . .
C5S' C4S' C3S' 120.0 . .
C5S' C4S' H4SB 120.0 . .
C3S' C4S' H4SB 120.0 . .
C4S' C5S' C6S' 120.0 . .
C4S' C5S' H5SB 120.0 . .
C6S' C5S' H5SB 120.0 . .
C5S' C6S' C1S' 120.0 . .
C5S' C6S' H6SB 120.0 . .
C1S' C6S' H6SB 120.0 . .

loop_
_geom_bond_atom_site_label_1
_geom_bond_atom_site_label_2
_geom_bond_distance
_geom_bond_site_symmetry_2
Zn1 C37 1.9840(12) .
Zn1 N2 1.9996(10) .
Zn1 N1 2.0063(10) .
Zn1 C37 2.2569(12) 3_656
Zn1 Zn1 2.7816(3) 3_656
N1 C1 1.3365(15) .
N1 C25 1.4321(15) .
N2 C2 1.3291(15) .
N2 C13 1.4285(15) .
C1 C2 1.4408(16) .
C1 C5 1.4613(16) .
C2 C3 1.4682(16) .
C3 C12 1.3750(17) .
C3 C4 1.4147(17) .
C4 C9 1.3932(17) .
C4 C5 1.4185(16) .
C5 C6 1.3798(17) .
C6 C7 1.4170(18) .
C6 H6 0.931(8) .
C7 C8 1.3721(19) .
C7 H7 0.905(15) .
C8 C9 1.4221(18) .
C8 H8 0.957(15) .
C9 C10 1.4226(18) .
C10 C11 1.3707(19) .
C10 H10 0.961(14) .
C11 C12 1.4187(18) .
C11 H11 0.964(14) .
C12 H12 0.957(14) .
C13 C18 1.4053(17) .
C13 C14 1.4071(17) .
C14 C15 1.3916(18) .
C14 C19 1.5265(18) .
C15 C16 1.3819(19) .
C15 H15 0.958(14) .
C16 C17 1.3785(19) .
C16 H16 0.943(7) .
C17 C18 1.3929(17) .
C17 H17 0.924(14) .
C18 C22 1.5173(17) .
C19 C20 1.523(2) .
C19 C21 1.532(2) .
C19 H19 0.976(14) .
C20 H20A 0.995(16) .
C20 H20B 0.997(16) .
C20 H20C 0.943(7) .
C21 H21A 1.026(17) .
C21 H21B 0.913(16) .
C21 H21C 0.948(18) .
C22 C23 1.5199(19) .
C22 C24 1.522(2) .
C22 H22 0.930(7) .
C23 H23A 0.939(8) .
C23 H23B 0.98(2) .
C23 H23C 0.921(17) .
C24 H24A 0.971(17) .
C24 H24B 0.967(17) .
C24 H24C 0.983(19) .
C25 C26 1.4043(17) .
C25 C30 1.4053(17) .
C26 C27 1.3919(19) .
C26 C31 1.5174(19) .
C27 C28 1.373(2) .
C27 H27 0.938(8) .
C28 C29 1.378(2) .
C28 H28 0.916(15) .
C29 C30 1.3912(18) .
C29 H29 0.912(15) .
C30 C34 1.5134(18) .
C31 C32 1.528(2) .
C31 C33 1.539(2) .
C31 H31 0.962(16) .
C32 H32A 0.978(16) .
C32 H32B 0.976(16) .
C32 H32C 0.941(19) .
C33 H33A 0.947(8) .
C33 H33B 0.95(2) .
C33 H33C 1.05(2) .
C34 C36 1.528(2) .
C34 C35 1.530(2) .
C34 H34 0.961(14) .
C35 H35A 0.940(15) .
C35 H35B 1.025(15) .
C35 H35C 1.005(19) .
C36 H36A 0.957(15) .
C36 H36B 0.940(15) .
C36 H36C 1.029(15) .
C37 C38 1.2099(17) .
C37 Zn1 2.2570(12) 3_656
C38 C39 1.4413(17) .
C39 C44 1.3947(18) .
C39 C40 1.3972(18) .
C40 C41 1.3819(19) .
C40 H40 0.946(7) .
C41 C42 1.381(2) .
C41 H41 0.886(14) .
C42 C43 1.383(2) .
C42 H42 0.937(15) .
C43 C44 1.3878(19) .
C43 H43 0.943(8) .
C44 H44 0.899(14) .
C1S C2S 1.3900 .
C1S C6S 1.3900 .
C1S H1SA 0.9500 .
C2S C3S 1.3900 .
C2S H2SA 0.9500 .
C3S C4S 1.3900 .
C3S H3SA 0.9500 .
C4S C5S 1.3900 .
C4S H4SA 0.9500 .
C5S C6S 1.3900 .
C5S H5SA 0.9500 .
C6S H6SA 0.9500 .
C1S' C2S' 1.3900 .
C1S' C6S' 1.3900 .
C1S' H1SB 0.9500 .
C2S' C3S' 1.3900 .
C2S' H2SB 0.9500 .
C3S' C4S' 1.3900 .
C3S' H3SB 0.9500 .
C4S' C5S' 1.3900 .
C4S' H4SB 0.9500 .
C5S' C6S' 1.3900 .
C5S' H5SB 0.9500 .
C6S' H6SB 0.9500 .

loop_
_geom_torsion_atom_site_label_1
_geom_torsion_atom_site_label_2
_geom_torsion_atom_site_label_3
_geom_torsion_atom_site_label_4
_geom_torsion
_geom_torsion_site_symmetry_1
_geom_torsion_site_symmetry_4
C37 Zn1 N1 C1 128.15(8) . .
N2 Zn1 N1 C1 2.47(8) . .
C37 Zn1 N1 C1 -110.45(8) 3_656 .
Zn1 Zn1 N1 C1 -159.53(6) 3_656 .
C37 Zn1 N1 C25 -36.86(12) . .
N2 Zn1 N1 C25 -162.54(10) . .
C37 Zn1 N1 C25 84.54(11) 3_656 .
Zn1 Zn1 N1 C25 35.45(12) 3_656 .
C37 Zn1 N2 C2 -131.64(8) . .
N1 Zn1 N2 C2 -2.28(8) . .
C37 Zn1 N2 C2 113.28(8) 3_656 .
Zn1 Zn1 N2 C2 161.77(6) 3_656 .
C37 Zn1 N2 C13 32.88(12) . .
N1 Zn1 N2 C13 162.23(11) . .
C37 Zn1 N2 C13 -82.21(11) 3_656 .
Zn1 Zn1 N2 C13 -33.71(12) 3_656 .
C25 N1 C1 C2 164.94(10) . .
Zn1 N1 C1 C2 -2.25(12) . .
C25 N1 C1 C5 -9.60(18) . .
Zn1 N1 C1 C5 -176.79(11) . .
C13 N2 C2 C1 -165.40(10) . .
Zn1 N2 C2 C1 1.71(12) . .
C13 N2 C2 C3 9.28(18) . .
Zn1 N2 C2 C3 176.40(11) . .
N1 C1 C2 N2 0.40(16) . .
C5 C1 C2 N2 176.19(10) . .
N1 C1 C2 C3 -175.44(10) . .
C5 C1 C2 C3 0.35(12) . .
N2 C2 C3 C12 3.5(2) . .
C1 C2 C3 C12 178.59(13) . .
N2 C2 C3 C4 -175.23(12) . .
C1 C2 C3 C4 -0.10(12) . .
C12 C3 C4 C9 -0.56(18) . .
C2 C3 C4 C9 178.40(11) . .
C12 C3 C4 C5 -179.16(11) . .
C2 C3 C4 C5 -0.20(13) . .
C9 C4 C5 C6 1.53(18) . .
C3 C4 C5 C6 -179.88(11) . .
C9 C4 C5 C1 -178.18(11) . .
C3 C4 C5 C1 0.41(13) . .
N1 C1 C5 C6 -5.1(2) . .
C2 C1 C5 C6 179.91(13) . .
N1 C1 C5 C4 174.53(12) . .
C2 C1 C5 C4 -0.46(12) . .
C4 C5 C6 C7 0.02(18) . .
C1 C5 C6 C7 179.62(13) . .
C5 C6 C7 C8 -1.0(2) . .
C6 C7 C8 C9 0.5(2) . .
C3 C4 C9 C8 179.57(11) . .
C5 C4 C9 C8 -1.99(18) . .
C3 C4 C9 C10 -0.27(18) . .
C5 C4 C9 C10 178.17(11) . .
C7 C8 C9 C4 0.95(18) . .
C7 C8 C9 C10 -179.23(13) . .
C4 C9 C10 C11 1.02(18) . .
C8 C9 C10 C11 -178.81(13) . .
C9 C10 C11 C12 -1.0(2) . .
C4 C3 C12 C11 0.64(17) . .
C2 C3 C12 C11 -177.93(12) . .
C10 C11 C12 C3 0.11(19) . .
C2 N2 C13 C18 -106.85(13) . .
Zn1 N2 C13 C18 89.95(13) . .
C2 N2 C13 C14 72.21(14) . .
Zn1 N2 C13 C14 -90.99(13) . .
C18 C13 C14 C15 3.43(18) . .
N2 C13 C14 C15 -175.61(11) . .
C18 C13 C14 C19 -175.45(12) . .
N2 C13 C14 C19 5.51(18) . .
C13 C14 C15 C16 -0.13(19) . .
C19 C14 C15 C16 178.79(12) . .
C14 C15 C16 C17 -2.6(2) . .
C15 C16 C17 C18 2.0(2) . .
C16 C17 C18 C13 1.18(18) . .
C16 C17 C18 C22 179.31(12) . .
C14 C13 C18 C17 -3.94(18) . .
N2 C13 C18 C17 175.09(11) . .
C14 C13 C18 C22 177.95(11) . .
N2 C13 C18 C22 -3.02(17) . .
C15 C14 C19 C20 -67.58(16) . .
C13 C14 C19 C20 111.29(14) . .
C15 C14 C19 C21 56.46(16) . .
C13 C14 C19 C21 -124.67(13) . .
C17 C18 C22 C23 53.83(16) . .
C13 C18 C22 C23 -128.11(13) . .
C17 C18 C22 C24 -71.27(15) . .
C13 C18 C22 C24 106.79(14) . .
C1 N1 C25 C26 -71.78(14) . .
Zn1 N1 C25 C26 91.74(13) . .
C1 N1 C25 C30 109.82(13) . .
Zn1 N1 C25 C30 -86.65(13) . .
C30 C25 C26 C27 -1.12(18) . .
N1 C25 C26 C27 -179.50(11) . .
C30 C25 C26 C31 178.40(12) . .
N1 C25 C26 C31 0.02(18) . .
C25 C26 C27 C28 0.3(2) . .
C31 C26 C27 C28 -179.21(13) . .
C26 C27 C28 C29 0.4(2) . .
C27 C28 C29 C30 -0.4(2) . .
C28 C29 C30 C25 -0.43(19) . .
C28 C29 C30 C34 -176.46(12) . .
C26 C25 C30 C29 1.18(18) . .
N1 C25 C30 C29 179.55(11) . .
C26 C25 C30 C34 177.15(11) . .
N1 C25 C30 C34 -4.47(17) . .
C27 C26 C31 C32 75.15(17) . .
C25 C26 C31 C32 -104.36(14) . .
C27 C26 C31 C33 -47.89(18) . .
C25 C26 C31 C33 132.60(14) . .
C29 C30 C34 C36 74.38(15) . .
C25 C30 C34 C36 -101.55(13) . .
C29 C30 C34 C35 -50.47(16) . .
C25 C30 C34 C35 133.60(12) . .
N2 Zn1 C37 C38 57.8(6) . .
N1 Zn1 C37 C38 -51.6(6) . .
C37 Zn1 C37 C38 180(100) 3_656 .
Zn1 Zn1 C37 C38 180(100) 3_656 .
N2 Zn1 C37 Zn1 -122.07(4) . 3_656
N1 Zn1 C37 Zn1 128.53(4) . 3_656
C37 Zn1 C37 Zn1 0.0 3_656 3_656
Zn1 C37 C38 C39 33(4) . .
Zn1 C37 C38 C39 -147(3) 3_656 .
C37 C38 C39 C44 153(3) . .
C37 C38 C39 C40 -27(3) . .
C44 C39 C40 C41 -1.06(19) . .
C38 C39 C40 C41 178.42(12) . .
C39 C40 C41 C42 1.4(2) . .
C40 C41 C42 C43 -0.2(2) . .
C41 C42 C43 C44 -1.2(2) . .
C42 C43 C44 C39 1.5(2) . .
C40 C39 C44 C43 -0.34(19) . .
C38 C39 C44 C43 -179.81(12) . .
C6S C1S C2S C3S 0.0 . .
C1S C2S C3S C4S 0.0 . .
C2S C3S C4S C5S 0.0 . .
C3S C4S C5S C6S 0.0 . .
C4S C5S C6S C1S 0.0 . .
C2S C1S C6S C5S 0.0 . .
C6S' C1S' C2S' C3S' 0.0 . .
C1S' C2S' C3S' C4S' 0.0 . .
C2S' C3S' C4S' C5S' 0.0 . .
C3S' C4S' C5S' C6S' 0.0 . .
C4S' C5S' C6S' C1S' 0.0 . .
C2S' C1S' C6S' C5S' 0.0 . .
